data_4063260
loop_
_publ_author_name
'Preston A. Chase'
'Lee D. Henderson'
'Warren E. Piers'
'Masood Parvez'
'William Clegg'
'Mark R. J. Elsegood'

_publ_section_title
;
 Bifunctional Perfluoroaryl Boranes: Synthesis and Coordination
 Chemistry with Neutral Lewis Base Donors
;
_journal_issue 2
_journal_name_full Organometallics
_journal_page_first 349
_journal_page_last 357
_journal_paper_doi 10.1021/om050764t
_journal_volume 25
_journal_year 2006
_chemical_formula_moiety 'C30 B2 F20, 1.5 C7 H8'
_chemical_formula_sum 'C40.5 H12 B2 F20'
_chemical_formula_weight 900.12
_chemical_name_systematic
;
 ?
;
_space_group_IT_number 2
_symmetry_cell_setting triclinic
_symmetry_space_group_name_Hall '-P 1'
_symmetry_space_group_name_H-M 'P -1'
_atom_sites_solution_hydrogens none
_atom_sites_solution_primary direct
_atom_sites_solution_secondary difmap
_audit_creation_method SHELXL-97
_cell_angle_alpha 83.699(2)
_cell_angle_beta 89.897(2)
_cell_angle_gamma 71.640(2)
_cell_formula_units_Z 2
_cell_length_a 9.9667(7)
_cell_length_b 11.3162(7)
_cell_length_c 16.8523(11)
_cell_measurement_reflns_used 9985
_cell_measurement_temperature 160(2)
_cell_measurement_theta_max 28.65
_cell_measurement_theta_min 2.38
_cell_volume 1792.0(2)
_computing_cell_refinement 'Bruker SAINT'
_computing_data_collection 'Bruker SMART'
_computing_data_reduction 'Bruker SAINT'
_computing_molecular_graphics 'Bruker SHELXTL'
_computing_publication_material 'Bruker SHELXTL and local programs'
_computing_structure_refinement 'Bruker SHELXTL'
_computing_structure_solution 'Bruker SHELXTL'
_diffrn_ambient_temperature 160(2)
_diffrn_measured_fraction_theta_full 0.968
_diffrn_measured_fraction_theta_max 0.865
_diffrn_measurement_device_type 'Bruker SMART 1K CCD diffractometer'
_diffrn_measurement_method 'thin-slice \w scans'
_diffrn_radiation_monochromator graphite
_diffrn_radiation_source 'sealed tube'
_diffrn_radiation_type MoK\a
_diffrn_radiation_wavelength 0.71073
_diffrn_reflns_av_R_equivalents 0.0184
_diffrn_reflns_av_sigmaI/netI 0.0236
_diffrn_reflns_limit_h_max 13
_diffrn_reflns_limit_h_min -12
_diffrn_reflns_limit_k_max 14
_diffrn_reflns_limit_k_min -14
_diffrn_reflns_limit_l_max 21
_diffrn_reflns_limit_l_min -21
_diffrn_reflns_number 14384
_diffrn_reflns_theta_full 26.00
_diffrn_reflns_theta_max 28.65
_diffrn_reflns_theta_min 1.91
_diffrn_standards_number 0
_exptl_absorpt_coefficient_mu 0.169
_exptl_absorpt_correction_T_max 0.920
_exptl_absorpt_correction_T_min 0.884
_exptl_absorpt_correction_type multi-scan
_exptl_crystal_colour yellow
_exptl_crystal_density_diffrn 1.668
_exptl_crystal_density_method 'not measured'
_exptl_crystal_description block
_exptl_crystal_F_000 890
_exptl_crystal_size_max 0.75
_exptl_crystal_size_mid 0.50
_exptl_crystal_size_min 0.50
_refine_diff_density_max 0.849
_refine_diff_density_min -0.495
_refine_diff_density_rms 0.063
_refine_ls_extinction_coef 0.008(2)
_refine_ls_extinction_expression Fc^*^=kFc[1+0.001xFc^2^\l^3^/sin(2\q)]^-1/4^
_refine_ls_extinction_method SHELXL
_refine_ls_goodness_of_fit_ref 1.076
_refine_ls_hydrogen_treatment none
_refine_ls_matrix_type full
_refine_ls_number_parameters 569
_refine_ls_number_reflns 7982
_refine_ls_number_restraints 98
_refine_ls_restrained_S_all 1.111
_refine_ls_R_factor_all 0.0793
_refine_ls_R_factor_gt 0.0643
_refine_ls_shift/su_max 0.014
_refine_ls_shift/su_mean 0.001
_refine_ls_structure_factor_coef Fsqd
_refine_ls_weighting_details 'calc w=1/[\s^2^(Fo^2^)+(0.1150P)^2^+0.9349P] where P=(Fo^2^+2Fc^2^)/3'
_refine_ls_weighting_scheme calc
_refine_ls_wR_factor_gt 0.1951
_refine_ls_wR_factor_ref 0.2118
_reflns_number_gt 5964
_reflns_number_total 7982
_reflns_threshold_expression I>2\s(I)
_cod_original_formula_sum 'C40.50 H12 B2 F20'
_cod_database_code 4063260

loop_
_symmetry_equiv_pos_as_xyz
'x, y, z'
'-x, -y, -z'

loop_
_atom_site_label
_atom_site_type_symbol
_atom_site_fract_x
_atom_site_fract_y
_atom_site_fract_z
_atom_site_U_iso_or_equiv
_atom_site_adp_type
_atom_site_occupancy
_atom_site_symmetry_multiplicity
_atom_site_calc_flag
_atom_site_refinement_flags
B1 B 0.7770(3) 0.1488(3) 0.14817(16) 0.0411(6) Uani 1 1 d .
B2 B 0.8013(3) 0.1947(3) 0.32212(16) 0.0393(6) Uani 1 1 d .
C1 C 0.9093(3) 0.0726(2) 0.20277(14) 0.0407(5) Uani 1 1 d .
C2 C 1.0173(3) -0.0206(3) 0.17343(15) 0.0464(6) Uani 1 1 d .
C3 C 1.1320(3) -0.0971(3) 0.22061(17) 0.0496(6) Uani 1 1 d .
C4 C 1.1398(3) -0.0814(2) 0.29964(17) 0.0483(6) Uani 1 1 d .
C5 C 1.0331(3) 0.0106(2) 0.33055(15) 0.0439(6) Uani 1 1 d .
C6 C 0.9177(3) 0.0889(2) 0.28505(14) 0.0402(5) Uani 1 1 d .
C7 C 0.7677(3) 0.2315(3) 0.06683(14) 0.0450(6) Uani 1 1 d .
C8 C 0.8694(3) 0.2588(3) 0.02037(17) 0.0542(7) Uani 1 1 d .
C9 C 0.8341(4) 0.3357(3) -0.05232(18) 0.0638(8) Uani 1 1 d .
C10 C 0.6950(4) 0.3836(3) -0.07692(17) 0.0640(9) Uani 1 1 d .
C11 C 0.5890(4) 0.3581(3) -0.03075(17) 0.0558(7) Uani 1 1 d .
C12 C 0.6224(3) 0.2845(2) 0.04151(15) 0.0457(6) Uani 1 1 d .
C13 C 0.5326(3) 0.2425(3) 0.10113(16) 0.0455(6) Uani 1 1 d .
C14 C 0.3882(3) 0.2668(3) 0.10298(19) 0.0578(8) Uani 1 1 d .
C15 C 0.3308(3) 0.2068(4) 0.1639(2) 0.0684(10) Uani 1 1 d .
C16 C 0.4136(3) 0.1234(4) 0.22188(18) 0.0626(8) Uani 1 1 d .
C17 C 0.5588(3) 0.0993(3) 0.22180(15) 0.0504(6) Uani 1 1 d .
C18 C 0.6202(3) 0.1586(3) 0.16418(14) 0.0427(5) Uani 1 1 d .
C19 C 0.7433(2) 0.3370(2) 0.28984(14) 0.0387(5) Uani 1 1 d .
C20 C 0.7911(3) 0.4084(3) 0.23199(14) 0.0427(5) Uani 1 1 d .
C21 C 0.7252(3) 0.5377(3) 0.21759(17) 0.0516(6) Uani 1 1 d .
C22 C 0.6110(3) 0.5932(3) 0.26089(19) 0.0566(7) Uani 1 1 d .
C23 C 0.5621(3) 0.5233(3) 0.32057(18) 0.0528(7) Uani 1 1 d .
C24 C 0.6280(3) 0.3965(2) 0.33674(15) 0.0411(5) Uani 1 1 d .
C25 C 0.6056(3) 0.3031(2) 0.40003(15) 0.0425(5) Uani 1 1 d .
C26 C 0.5089(3) 0.3153(3) 0.45958(17) 0.0530(7) Uani 1 1 d .
C27 C 0.5116(3) 0.2113(4) 0.51317(18) 0.0605(8) Uani 1 1 d .
C28 C 0.6088(4) 0.0964(3) 0.50748(16) 0.0554(7) Uani 1 1 d .
C29 C 0.7059(3) 0.0823(3) 0.44723(15) 0.0494(6) Uani 1 1 d .
C30 C 0.7075(3) 0.1835(2) 0.39469(14) 0.0423(5) Uani 1 1 d .
F2 F 1.01307(19) -0.04183(19) 0.09640(10) 0.0638(5) Uani 1 1 d .
F3 F 1.23444(19) -0.18693(19) 0.18971(12) 0.0714(6) Uani 1 1 d .
F4 F 1.24868(19) -0.15610(17) 0.34647(12) 0.0670(5) Uani 1 1 d .
F5 F 1.04635(19) 0.02305(16) 0.40869(9) 0.0583(4) Uani 1 1 d .
F8 F 1.0062(2) 0.2121(2) 0.04228(11) 0.0721(6) Uani 1 1 d .
F9 F 0.9340(3) 0.3599(3) -0.09759(13) 0.0932(7) Uani 1 1 d .
F10 F 0.6584(3) 0.4555(2) -0.14702(11) 0.0882(7) Uani 1 1 d .
F11 F 0.4554(2) 0.40925(19) -0.06044(12) 0.0770(6) Uani 1 1 d .
F14 F 0.2986(2) 0.3461(2) 0.04713(14) 0.0792(6) Uani 1 1 d .
F15 F 0.1902(2) 0.2296(3) 0.16400(16) 0.1017(9) Uani 1 1 d .
F16 F 0.3559(2) 0.0625(3) 0.27752(13) 0.0962(8) Uani 1 1 d .
F17 F 0.6383(2) 0.01308(19) 0.27872(10) 0.0633(5) Uani 1 1 d .
F20 F 0.90280(17) 0.35732(16) 0.18870(10) 0.0545(4) Uani 1 1 d .
F21 F 0.7733(2) 0.60628(19) 0.16192(12) 0.0713(5) Uani 1 1 d .
F22 F 0.5467(2) 0.71691(18) 0.24777(15) 0.0877(7) Uani 1 1 d .
F23 F 0.4516(2) 0.58685(18) 0.36131(14) 0.0769(6) Uani 1 1 d .
F26 F 0.4083(2) 0.4234(2) 0.46912(13) 0.0755(6) Uani 1 1 d .
F27 F 0.4163(3) 0.2242(2) 0.57040(13) 0.0878(7) Uani 1 1 d .
F28 F 0.6087(3) -0.0027(2) 0.55913(11) 0.0764(6) Uani 1 1 d .
F29 F 0.7957(2) -0.03220(16) 0.44225(11) 0.0638(5) Uani 1 1 d .
C31 C -0.0985(6) 0.5156(5) 0.4093(3) 0.0920(13) Uani 1 1 d DU
C32 C -0.0983(7) 0.4074(6) 0.4532(4) 0.1181(17) Uani 1 1 d DU
C33 C 0.0070(8) 0.3095(7) 0.4387(5) 0.153(3) Uani 1 1 d DU
C34 C 0.1146(8) 0.3113(8) 0.3844(6) 0.168(4) Uani 1 1 d DU
C35 C 0.1101(10) 0.4313(10) 0.3377(5) 0.191(3) Uani 1 1 d DU
C36 C -0.0086(6) 0.5426(6) 0.3534(3) 0.1078(15) Uani 1 1 d DU
C37 C -0.0303(15) 0.6645(10) 0.3179(6) 0.248(6) Uani 1 1 d DU
C38 C 0.3685(12) -0.0101(7) 0.0286(4) 0.163(3) Uani 1 1 d DU
C39 C 0.4915(10) -0.0747(7) 0.0684(3) 0.150(3) Uani 1 1 d DU
C40 C 0.6253(11) -0.0683(6) 0.0411(3) 0.155(3) Uani 1 1 d DU
C41 C 0.7286(18) -0.1270(9) 0.0807(8) 0.140(4) Uani 0.50 1 d PDU

loop_
_atom_site_aniso_label
_atom_site_aniso_U_11
_atom_site_aniso_U_22
_atom_site_aniso_U_33
_atom_site_aniso_U_23
_atom_site_aniso_U_13
_atom_site_aniso_U_12
B1 0.0397(13) 0.0493(15) 0.0353(12) -0.0119(11) -0.0004(11) -0.0132(12)
B2 0.0393(13) 0.0448(14) 0.0324(12) -0.0054(11) -0.0041(10) -0.0109(11)
C1 0.0369(11) 0.0483(13) 0.0367(11) -0.0071(10) 0.0005(9) -0.0122(10)
C2 0.0422(13) 0.0559(15) 0.0411(12) -0.0159(11) 0.0024(11) -0.0122(11)
C3 0.0419(13) 0.0466(14) 0.0569(16) -0.0175(12) 0.0019(12) -0.0054(11)
C4 0.0423(13) 0.0417(13) 0.0555(15) -0.0074(11) -0.0127(12) -0.0049(10)
C5 0.0482(13) 0.0437(13) 0.0388(12) -0.0089(10) -0.0068(11) -0.0118(11)
C6 0.0417(12) 0.0415(12) 0.0354(11) -0.0051(9) -0.0025(10) -0.0101(10)
C7 0.0489(14) 0.0522(14) 0.0349(11) -0.0085(10) -0.0041(10) -0.0161(11)
C8 0.0595(17) 0.0669(18) 0.0409(13) -0.0081(13) 0.0000(12) -0.0259(14)
C9 0.092(2) 0.0664(19) 0.0405(14) -0.0068(13) 0.0075(15) -0.0356(18)
C10 0.107(3) 0.0446(15) 0.0366(13) -0.0017(11) -0.0098(16) -0.0189(16)
C11 0.0743(19) 0.0400(13) 0.0447(14) -0.0096(11) -0.0176(14) -0.0044(13)
C12 0.0539(14) 0.0409(13) 0.0414(12) -0.0115(10) -0.0090(11) -0.0113(11)
C13 0.0429(13) 0.0482(14) 0.0447(13) -0.0177(11) -0.0069(11) -0.0091(11)
C14 0.0432(14) 0.0662(18) 0.0592(17) -0.0273(15) -0.0129(13) -0.0039(13)
C15 0.0379(14) 0.108(3) 0.067(2) -0.042(2) 0.0045(14) -0.0235(16)
C16 0.0532(16) 0.101(3) 0.0480(15) -0.0262(16) 0.0084(13) -0.0381(17)
C17 0.0495(14) 0.0682(18) 0.0387(12) -0.0158(12) 0.0012(11) -0.0231(13)
C18 0.0386(12) 0.0523(14) 0.0379(12) -0.0145(11) -0.0020(10) -0.0123(10)
C19 0.0366(11) 0.0444(13) 0.0334(10) -0.0054(9) -0.0038(9) -0.0102(10)
C20 0.0378(12) 0.0530(14) 0.0359(11) -0.0013(10) -0.0033(10) -0.0137(11)
C21 0.0512(15) 0.0543(15) 0.0458(14) 0.0097(12) -0.0074(12) -0.0169(12)
C22 0.0511(15) 0.0420(14) 0.0640(18) 0.0094(13) -0.0075(13) -0.0019(12)
C23 0.0398(13) 0.0487(15) 0.0592(16) -0.0040(13) 0.0019(12) 0.0002(11)
C24 0.0350(11) 0.0453(13) 0.0392(12) -0.0047(10) -0.0023(10) -0.0077(10)
C25 0.0399(12) 0.0503(14) 0.0374(11) -0.0070(10) 0.0011(10) -0.0135(11)
C26 0.0459(14) 0.0636(17) 0.0498(15) -0.0114(13) 0.0092(12) -0.0163(13)
C27 0.0606(17) 0.087(2) 0.0442(14) -0.0081(15) 0.0121(13) -0.0372(17)
C28 0.0697(18) 0.0659(18) 0.0385(13) 0.0036(12) -0.0020(13) -0.0357(16)
C29 0.0596(16) 0.0518(15) 0.0386(12) -0.0027(11) -0.0058(12) -0.0209(13)
C30 0.0474(13) 0.0461(13) 0.0335(11) -0.0053(10) -0.0021(10) -0.0147(11)
F2 0.0589(10) 0.0836(13) 0.0447(9) -0.0281(8) 0.0026(7) -0.0097(9)
F3 0.0539(10) 0.0693(12) 0.0788(12) -0.0316(10) 0.0016(9) 0.0056(9)
F4 0.0571(10) 0.0555(10) 0.0721(11) -0.0077(9) -0.0243(9) 0.0055(8)
F5 0.0663(10) 0.0589(10) 0.0404(8) -0.0092(7) -0.0168(7) -0.0055(8)
F8 0.0556(10) 0.1122(16) 0.0542(10) -0.0040(10) 0.0057(8) -0.0365(11)
F9 0.122(2) 0.1114(18) 0.0584(12) 0.0025(12) 0.0232(12) -0.0588(16)
F10 0.146(2) 0.0614(12) 0.0462(10) 0.0079(9) -0.0098(12) -0.0213(13)
F11 0.0846(14) 0.0635(11) 0.0608(11) -0.0041(9) -0.0297(10) 0.0068(10)
F14 0.0506(10) 0.0833(14) 0.0879(14) -0.0206(11) -0.0262(10) 0.0048(9)
F15 0.0382(10) 0.173(3) 0.0984(17) -0.0434(17) 0.0050(10) -0.0303(13)
F16 0.0759(14) 0.174(3) 0.0651(12) -0.0188(14) 0.0179(11) -0.0752(16)
F17 0.0659(11) 0.0857(13) 0.0450(9) 0.0023(8) -0.0025(8) -0.0366(10)
F20 0.0520(9) 0.0646(10) 0.0483(8) -0.0090(7) 0.0126(7) -0.0197(8)
F21 0.0754(12) 0.0674(12) 0.0678(11) 0.0207(9) 0.0016(9) -0.0273(10)
F22 0.0823(14) 0.0484(11) 0.1068(17) 0.0209(11) 0.0050(12) 0.0058(10)
F23 0.0590(11) 0.0569(11) 0.0948(15) -0.0031(10) 0.0217(10) 0.0080(8)
F26 0.0584(11) 0.0794(13) 0.0814(13) -0.0141(11) 0.0305(10) -0.0101(9)
F27 0.0886(15) 0.1160(18) 0.0671(12) -0.0085(12) 0.0375(11) -0.0451(14)
F28 0.1027(16) 0.0867(14) 0.0515(10) 0.0133(9) 0.0004(10) -0.0534(13)
F29 0.0864(13) 0.0454(9) 0.0550(10) 0.0030(7) -0.0034(9) -0.0173(9)
C31 0.109(3) 0.096(3) 0.080(3) -0.009(2) -0.035(2) -0.045(3)
C32 0.137(4) 0.105(4) 0.117(4) -0.023(3) -0.048(3) -0.041(3)
C33 0.134(5) 0.135(5) 0.170(6) -0.076(4) -0.079(4) 0.006(4)
C34 0.108(4) 0.161(5) 0.204(8) -0.120(5) -0.064(4) 0.036(4)
C35 0.162(6) 0.277(8) 0.153(6) -0.124(6) -0.015(5) -0.061(6)
C36 0.126(4) 0.141(4) 0.080(3) -0.039(3) -0.005(3) -0.067(3)
C37 0.430(16) 0.226(7) 0.161(7) 0.074(7) -0.108(9) -0.241(9)
C38 0.350(9) 0.131(6) 0.081(4) -0.061(4) 0.082(5) -0.163(6)
C39 0.324(9) 0.129(5) 0.072(3) -0.053(3) 0.079(4) -0.165(6)
C40 0.335(9) 0.102(4) 0.082(3) -0.051(3) 0.053(5) -0.134(5)
C41 0.246(10) 0.044(5) 0.126(10) -0.021(5) 0.072(8) -0.040(7)

loop_
_atom_type_symbol
_atom_type_description
_atom_type_scat_dispersion_real
_atom_type_scat_dispersion_imag
_atom_type_scat_source
C C 0.0033 0.0016 'International Tables Vol C Tables 4.2.6.8 and 6.1.1.4'
H H 0.0000 0.0000 'International Tables Vol C Tables 4.2.6.8 and 6.1.1.4'
B B 0.0013 0.0007 'International Tables Vol C Tables 4.2.6.8 and 6.1.1.4'
F F 0.0171 0.0103 'International Tables Vol C Tables 4.2.6.8 and 6.1.1.4'

loop_
_geom_angle_atom_site_label_1
_geom_angle_atom_site_label_2
_geom_angle_atom_site_label_3
_geom_angle
_geom_angle_site_symmetry_1
_geom_angle_site_symmetry_3
C1 B1 C7 129.7(2) . .
C1 B1 C18 126.7(2) . .
C7 B1 C18 103.6(2) . .
C6 B2 C19 127.5(2) . .
C6 B2 C30 129.1(2) . .
C19 B2 C30 103.2(2) . .
B1 C1 C2 120.1(2) . .
B1 C1 C6 121.8(2) . .
C2 C1 C6 117.9(2) . .
C1 C2 C3 122.6(2) . .
C1 C2 F2 120.4(2) . .
C3 C2 F2 117.0(2) . .
C2 C3 C4 119.4(2) . .
C2 C3 F3 120.7(2) . .
C4 C3 F3 119.9(2) . .
C3 C4 C5 119.2(2) . .
C3 C4 F4 120.1(2) . .
C5 C4 F4 120.7(2) . .
C4 C5 C6 122.9(2) . .
C4 C5 F5 116.9(2) . .
C6 C5 F5 120.2(2) . .
B2 C6 C1 120.9(2) . .
B2 C6 C5 121.1(2) . .
C1 C6 C5 118.0(2) . .
B1 C7 C8 132.0(3) . .
B1 C7 C12 108.5(2) . .
C8 C7 C12 119.5(3) . .
C7 C8 C9 121.4(3) . .
C7 C8 F8 121.3(3) . .
C9 C8 F8 117.3(3) . .
C8 C9 C10 118.7(3) . .
C8 C9 F9 120.8(3) . .
C10 C9 F9 120.5(3) . .
C9 C10 C11 121.3(3) . .
C9 C10 F10 120.0(3) . .
C11 C10 F10 118.7(3) . .
C10 C11 C12 120.4(3) . .
C10 C11 F11 116.7(3) . .
C12 C11 F11 122.9(3) . .
C7 C12 C11 118.7(3) . .
C7 C12 C13 109.8(2) . .
C11 C12 C13 131.4(3) . .
C12 C13 C14 131.5(3) . .
C12 C13 C18 109.6(2) . .
C14 C13 C18 118.8(3) . .
C13 C14 C15 119.8(3) . .
C13 C14 F14 122.6(3) . .
C15 C14 F14 117.6(3) . .
C14 C15 C16 121.6(3) . .
C14 C15 F15 119.1(3) . .
C16 C15 F15 119.3(3) . .
C15 C16 C17 119.4(3) . .
C15 C16 F16 120.3(3) . .
C17 C16 F16 120.3(3) . .
C16 C17 C18 121.2(3) . .
C16 C17 F17 117.9(3) . .
C18 C17 F17 120.9(2) . .
B1 C18 C13 108.4(2) . .
B1 C18 C17 132.5(2) . .
C13 C18 C17 119.1(2) . .
B2 C19 C20 131.6(2) . .
B2 C19 C24 108.7(2) . .
C20 C19 C24 119.5(2) . .
C19 C20 C21 120.7(2) . .
C19 C20 F20 121.6(2) . .
C21 C20 F20 117.7(2) . .
C20 C21 C22 119.3(3) . .
C20 C21 F21 120.2(3) . .
C22 C21 F21 120.4(3) . .
C21 C22 C23 121.0(3) . .
C21 C22 F22 120.1(3) . .
C23 C22 F22 118.9(3) . .
C22 C23 C24 120.3(3) . .
C22 C23 F23 116.6(3) . .
C24 C23 F23 123.1(3) . .
C19 C24 C23 119.1(2) . .
C19 C24 C25 109.6(2) . .
C23 C24 C25 131.3(2) . .
C24 C25 C26 131.2(2) . .
C24 C25 C30 109.9(2) . .
C26 C25 C30 118.9(2) . .
C25 C26 C27 119.9(3) . .
C25 C26 F26 123.4(3) . .
C27 C26 F26 116.7(3) . .
C26 C27 C28 121.0(3) . .
C26 C27 F27 119.3(3) . .
C28 C27 F27 119.6(3) . .
C27 C28 C29 119.7(3) . .
C27 C28 F28 120.1(3) . .
C29 C28 F28 120.2(3) . .
C28 C29 C30 120.5(3) . .
C28 C29 F29 117.7(3) . .
C30 C29 F29 121.8(3) . .
B2 C30 C25 108.6(2) . .
B2 C30 C29 131.4(2) . .
C25 C30 C29 119.9(2) . .
C32 C31 C36 132.5(6) . .
C31 C32 C33 113.8(7) . .
C32 C33 C34 125.2(8) . .
C33 C34 C35 119.2(6) . .
C34 C35 C36 116.1(8) . .
C31 C36 C35 113.2(7) . .
C31 C36 C37 121.4(8) . .
C35 C36 C37 125.4(9) . .
C39 C38 C40 117.5(8) . 2_655
C38 C39 C40 122.5(7) . .
C38 C40 C39 119.9(8) 2_655 .
C38 C40 C41 121.9(11) 2_655 .
C39 C40 C41 118.1(9) . .

loop_
_geom_bond_atom_site_label_1
_geom_bond_atom_site_label_2
_geom_bond_distance
_geom_bond_site_symmetry_2
B1 C1 1.563(4) .
B1 C7 1.558(4) .
B1 C18 1.557(4) .
B2 C6 1.567(4) .
B2 C19 1.564(4) .
B2 C30 1.557(4) .
C1 C2 1.384(3) .
C1 C6 1.425(3) .
C2 C3 1.384(4) .
C2 F2 1.349(3) .
C3 C4 1.368(4) .
C3 F3 1.345(3) .
C4 C5 1.380(4) .
C4 F4 1.339(3) .
C5 C6 1.381(4) .
C5 F5 1.351(3) .
C7 C8 1.370(4) .
C7 C12 1.427(4) .
C8 C9 1.399(4) .
C8 F8 1.334(4) .
C9 C10 1.366(5) .
C9 F9 1.332(4) .
C10 C11 1.395(5) .
C10 F10 1.339(3) .
C11 C12 1.376(4) .
C11 F11 1.346(4) .
C12 C13 1.483(4) .
C13 C14 1.378(4) .
C13 C18 1.432(4) .
C14 C15 1.390(5) .
C14 F14 1.342(4) .
C15 C16 1.355(5) .
C15 F15 1.342(3) .
C16 C17 1.386(4) .
C16 F16 1.337(4) .
C17 C18 1.371(4) .
C17 F17 1.345(3) .
C19 C20 1.377(4) .
C19 C24 1.423(3) .
C20 C21 1.396(4) .
C20 F20 1.338(3) .
C21 C22 1.368(4) .
C21 F21 1.336(3) .
C22 C23 1.394(4) .
C22 F22 1.336(3) .
C23 C24 1.373(4) .
C23 F23 1.345(3) .
C24 C25 1.485(4) .
C25 C26 1.378(4) .
C25 C30 1.425(4) .
C26 C27 1.396(5) .
C26 F26 1.341(3) .
C27 C28 1.368(5) .
C27 F27 1.339(3) .
C28 C29 1.389(4) .
C28 F28 1.342(3) .
C29 C30 1.373(4) .
C29 F29 1.334(3) .
C31 C32 1.358(7) .
C31 C36 1.375(7) .
C32 C33 1.309(8) .
C33 C34 1.412(11) .
C34 C35 1.481(12) .
C35 C36 1.479(10) .
C36 C37 1.393(9) .
C38 C39 1.348(11) .
C38 C40 1.405(7) 2_655
C39 C40 1.431(10) .
C40 C38 1.405(7) 2_655
C40 C41 1.192(15) .

loop_
_geom_torsion_atom_site_label_1
_geom_torsion_atom_site_label_2
_geom_torsion_atom_site_label_3
_geom_torsion_atom_site_label_4
_geom_torsion
_geom_torsion_site_symmetry_1
_geom_torsion_site_symmetry_4
C7 B1 C1 C2 -59.2(4) . .
C7 B1 C1 C6 126.1(3) . .
C18 B1 C1 C2 120.9(3) . .
C18 B1 C1 C6 -53.8(4) . .
B1 C1 C2 C3 -175.2(3) . .
B1 C1 C2 F2 3.6(4) . .
C6 C1 C2 C3 -0.3(4) . .
C6 C1 C2 F2 178.5(2) . .
C1 C2 C3 C4 0.4(4) . .
C1 C2 C3 F3 179.7(3) . .
F2 C2 C3 C4 -178.5(3) . .
F2 C2 C3 F3 0.8(4) . .
C2 C3 C4 C5 -0.1(4) . .
C2 C3 C4 F4 178.7(3) . .
F3 C3 C4 C5 -179.4(3) . .
F3 C3 C4 F4 -0.6(4) . .
C3 C4 C5 C6 -0.3(4) . .
C3 C4 C5 F5 -179.4(3) . .
F4 C4 C5 C6 -179.1(3) . .
F4 C4 C5 F5 1.8(4) . .
C4 C5 C6 B2 -178.1(3) . .
C4 C5 C6 C1 0.3(4) . .
F5 C5 C6 B2 1.0(4) . .
F5 C5 C6 C1 179.5(2) . .
B1 C1 C6 B2 -6.8(4) . .
B1 C1 C6 C5 174.8(2) . .
C2 C1 C6 B2 178.4(2) . .
C2 C1 C6 C5 0.0(4) . .
C19 B2 C6 C1 -50.7(4) . .
C19 B2 C6 C5 127.8(3) . .
C30 B2 C6 C1 123.8(3) . .
C30 B2 C6 C5 -57.8(4) . .
C1 B1 C7 C8 1.3(5) . .
C1 B1 C7 C12 -178.4(2) . .
C18 B1 C7 C8 -178.7(3) . .
C18 B1 C7 C12 1.6(3) . .
B1 C7 C8 C9 179.1(3) . .
B1 C7 C8 F8 -0.3(5) . .
C12 C7 C8 C9 -1.3(4) . .
C12 C7 C8 F8 179.4(2) . .
C7 C8 C9 C10 -0.2(5) . .
C7 C8 C9 F9 -178.9(3) . .
F8 C8 C9 C10 179.1(3) . .
F8 C8 C9 F9 0.5(5) . .
C8 C9 C10 C11 0.6(5) . .
C8 C9 C10 F10 -178.6(3) . .
F9 C9 C10 C11 179.2(3) . .
F9 C9 C10 F10 0.0(5) . .
C9 C10 C11 C12 0.6(4) . .
C9 C10 C11 F11 -179.7(3) . .
F10 C10 C11 C12 179.9(2) . .
F10 C10 C11 F11 -0.4(4) . .
C10 C11 C12 C7 -2.1(4) . .
C10 C11 C12 C13 -179.4(3) . .
F11 C11 C12 C7 178.2(2) . .
F11 C11 C12 C13 0.9(4) . .
B1 C7 C12 C11 -177.8(2) . .
B1 C7 C12 C13 0.0(3) . .
C8 C7 C12 C11 2.4(4) . .
C8 C7 C12 C13 -179.7(2) . .
C7 C12 C13 C14 -179.2(3) . .
C7 C12 C13 C18 -1.9(3) . .
C11 C12 C13 C14 -1.7(5) . .
C11 C12 C13 C18 175.6(3) . .
C12 C13 C14 C15 174.9(3) . .
C12 C13 C14 F14 -4.2(5) . .
C18 C13 C14 C15 -2.2(4) . .
C18 C13 C14 F14 178.7(2) . .
C13 C14 C15 C16 -0.6(5) . .
C13 C14 C15 F15 -178.6(3) . .
F14 C14 C15 C16 178.6(3) . .
F14 C14 C15 F15 0.6(4) . .
C14 C15 C16 C17 1.7(5) . .
C14 C15 C16 F16 -176.7(3) . .
F15 C15 C16 C17 179.7(3) . .
F15 C15 C16 F16 1.3(5) . .
C15 C16 C17 C18 0.1(5) . .
C15 C16 C17 F17 -178.0(3) . .
F16 C16 C17 C18 178.5(3) . .
F16 C16 C17 F17 0.4(4) . .
C16 C17 C18 B1 -178.6(3) . .
C16 C17 C18 C13 -2.9(4) . .
F17 C17 C18 B1 -0.6(4) . .
F17 C17 C18 C13 175.2(2) . .
C12 C13 C18 B1 2.9(3) . .
C12 C13 C18 C17 -173.8(2) . .
C14 C13 C18 B1 -179.4(2) . .
C14 C13 C18 C17 3.9(4) . .
C1 B1 C18 C13 177.3(2) . .
C1 B1 C18 C17 -6.6(4) . .
C7 B1 C18 C13 -2.7(3) . .
C7 B1 C18 C17 173.4(3) . .
C6 B2 C19 C20 -12.1(4) . .
C6 B2 C19 C24 173.6(2) . .
C30 B2 C19 C20 172.3(2) . .
C30 B2 C19 C24 -2.0(3) . .
B2 C19 C20 C21 -175.4(2) . .
B2 C19 C20 F20 3.5(4) . .
C24 C19 C20 C21 -1.7(4) . .
C24 C19 C20 F20 177.2(2) . .
C19 C20 C21 C22 -0.8(4) . .
C19 C20 C21 F21 179.3(2) . .
F20 C20 C21 C22 -179.8(3) . .
F20 C20 C21 F21 0.4(4) . .
C20 C21 C22 C23 1.8(5) . .
C20 C21 C22 F22 -179.9(3) . .
F21 C21 C22 C23 -178.3(3) . .
F21 C21 C22 F22 -0.1(5) . .
C21 C22 C23 C24 -0.2(5) . .
C21 C22 C23 F23 178.2(3) . .
F22 C22 C23 C24 -178.5(3) . .
F22 C22 C23 F23 0.0(5) . .
C22 C23 C24 C19 -2.3(4) . .
C22 C23 C24 C25 174.5(3) . .
F23 C23 C24 C19 179.3(3) . .
F23 C23 C24 C25 -3.9(5) . .
B2 C19 C24 C23 178.3(2) . .
B2 C19 C24 C25 0.9(3) . .
C20 C19 C24 C23 3.2(4) . .
C20 C19 C24 C25 -174.2(2) . .
C19 C24 C25 C26 179.5(3) . .
C19 C24 C25 C30 0.7(3) . .
C23 C24 C25 C26 2.5(5) . .
C23 C24 C25 C30 -176.3(3) . .
C24 C25 C26 C27 -179.1(3) . .
C24 C25 C26 F26 1.9(5) . .
C30 C25 C26 C27 -0.3(4) . .
C30 C25 C26 F26 -179.4(3) . .
C25 C26 C27 C28 -0.3(5) . .
C25 C26 C27 F27 -179.5(3) . .
F26 C26 C27 C28 178.9(3) . .
F26 C26 C27 F27 -0.3(4) . .
C26 C27 C28 C29 -0.4(5) . .
C26 C27 C28 F28 -179.4(3) . .
F27 C27 C28 C29 178.8(3) . .
F27 C27 C28 F28 -0.2(5) . .
C27 C28 C29 C30 1.7(4) . .
C27 C28 C29 F29 -177.8(3) . .
F28 C28 C29 C30 -179.3(2) . .
F28 C28 C29 F29 1.1(4) . .
C28 C29 C30 B2 -179.1(3) . .
C28 C29 C30 C25 -2.3(4) . .
F29 C29 C30 B2 0.4(4) . .
F29 C29 C30 C25 177.2(2) . .
C24 C25 C30 B2 -2.0(3) . .
C24 C25 C30 C29 -179.4(2) . .
C26 C25 C30 B2 179.0(2) . .
C26 C25 C30 C29 1.6(4) . .
C6 B2 C30 C25 -173.1(2) . .
C6 B2 C30 C29 4.0(5) . .
C19 B2 C30 C25 2.4(3) . .
C19 B2 C30 C29 179.4(3) . .
C36 C31 C32 C33 -1.0(8) . .
C31 C32 C33 C34 1.2(8) . .
C32 C33 C34 C35 -1.3(10) . .
C33 C34 C35 C36 1.0(10) . .
C32 C31 C36 C35 0.8(7) . .
C32 C31 C36 C37 -178.0(6) . .
C34 C35 C36 C31 -0.8(8) . .
C34 C35 C36 C37 178.0(7) . .
C40 C38 C39 C40 -1.7(9) 2_655 .
C38 C39 C40 C38 1.8(9) . 2_655
C38 C39 C40 C41 178.8(8) . .
